data_4504329
loop_
_publ_author_name
'Wang, Ji-Jiang'
'Gou, Lei'
'Hu, Huai-Ming'
'Han, Zhong-Xi'
'Li, Dong-Sheng'
'Xue, Gang-Lin'
'Yang, Meng-Lin'
'Shi, Qi-Zhen'

_publ_section_title
;
 Ligand and pH-Controlled ZnIIBilayer Coordination Polymers Based on
 Biphenyl-3,3&#x2018;,4,4&#x2018;-tetracarboxylate
;
_journal_issue 8
_journal_name_full 'Crystal Growth &amp; Design'
_journal_page_first 1514
_journal_paper_doi 10.1021/cg0703240
_journal_volume 7
_journal_year 2007
_chemical_formula_sum 'C13 H12 N O6.5 Zn'
_chemical_formula_weight 351.61
_chemical_name_systematic
;

 ?

;
_space_group_IT_number 13
_symmetry_cell_setting monoclinic
_symmetry_space_group_name_Hall '-P 2yac'
_symmetry_space_group_name_H-M 'P 1 2/n 1'
_atom_sites_solution_hydrogens geom
_atom_sites_solution_primary direct
_atom_sites_solution_secondary difmap
_audit_creation_method SHELXL-97
_cell_angle_alpha 90.00
_cell_angle_beta 110.1930(10)
_cell_angle_gamma 90.00
_cell_formula_units_Z 4
_cell_length_a 13.3835(10)
_cell_length_b 6.9617(5)
_cell_length_c 15.6162(11)
_cell_measurement_reflns_used 2244
_cell_measurement_temperature 296(2)
_cell_measurement_theta_max 26.98
_cell_measurement_theta_min 2.78
_cell_volume 1365.56(17)
_computing_cell_refinement 'Bruker SMART'
_computing_data_collection 'Bruker SMART'
_computing_data_reduction 'Bruker SAINT'
_computing_molecular_graphics 'Bruker SHELXTL'
_computing_publication_material 'Bruker SHELXTL'
_computing_structure_refinement 'SHELXL-97 (Sheldrick, 1997)'
_computing_structure_solution 'SHELXS-97 (Sheldrick, 1990)'
_diffrn_ambient_temperature 296(2)
_diffrn_measured_fraction_theta_full 1.000
_diffrn_measured_fraction_theta_max 1.000
_diffrn_measurement_device_type 'CCD area detector'
_diffrn_measurement_method 'phi and omega scans'
_diffrn_radiation_monochromator graphite
_diffrn_radiation_source 'fine-focus sealed tube'
_diffrn_radiation_type MoK\a
_diffrn_radiation_wavelength 0.71073
_diffrn_reflns_av_R_equivalents 0.0256
_diffrn_reflns_av_sigmaI/netI 0.0306
_diffrn_reflns_limit_h_max 15
_diffrn_reflns_limit_h_min -7
_diffrn_reflns_limit_k_max 7
_diffrn_reflns_limit_k_min -8
_diffrn_reflns_limit_l_max 18
_diffrn_reflns_limit_l_min -18
_diffrn_reflns_number 6583
_diffrn_reflns_theta_full 25.05
_diffrn_reflns_theta_max 25.05
_diffrn_reflns_theta_min 1.73
_diffrn_standards_decay_% 0
_diffrn_standards_interval_count 0
_diffrn_standards_interval_time 0
_diffrn_standards_number 0
_exptl_absorpt_coefficient_mu 1.830
_exptl_absorpt_correction_T_max 0.8382
_exptl_absorpt_correction_T_min 0.7341
_exptl_absorpt_correction_type multi-scan
_exptl_absorpt_process_details 'SADABS(Bruker, 2000)'
_exptl_crystal_colour colourless
_exptl_crystal_density_diffrn 1.710
_exptl_crystal_density_meas ?
_exptl_crystal_density_method 'not measured'
_exptl_crystal_description block
_exptl_crystal_F_000 716
_exptl_crystal_size_max 0.18
_exptl_crystal_size_mid 0.12
_exptl_crystal_size_min 0.10
_refine_diff_density_max 0.333
_refine_diff_density_min -0.280
_refine_diff_density_rms 0.062
_refine_ls_extinction_method none
_refine_ls_goodness_of_fit_ref 1.027
_refine_ls_hydrogen_treatment mixed
_refine_ls_matrix_type full
_refine_ls_number_parameters 210
_refine_ls_number_reflns 2416
_refine_ls_number_restraints 5
_refine_ls_restrained_S_all 1.026
_refine_ls_R_factor_all 0.0398
_refine_ls_R_factor_gt 0.0296
_refine_ls_shift/su_max 0.001
_refine_ls_shift/su_mean 0.000
_refine_ls_structure_factor_coef Fsqd
_refine_ls_weighting_details 'calc w=1/[\s^2^(Fo^2^)+(0.0354P)^2^+0.9074P] where P=(Fo^2^+2Fc^2^)/3'
_refine_ls_weighting_scheme calc
_refine_ls_wR_factor_gt 0.0702
_refine_ls_wR_factor_ref 0.0767
_reflns_number_gt 1979
_reflns_number_total 2416
_reflns_threshold_expression >2sigma(I)
_cod_data_source_file cg0703240si20070404_023317.cif
_cod_data_source_block xb1165
_cod_depositor_comments
;
The following automatic conversions were performed:

'_symmetry_cell_setting' value 'Monoclinic' changed to 'monoclinic'
according to /home/saulius/struct/CIF-dictionaries/cif_core.dic
dictionary named 'cif_core.dic' version 2.4.1 from 2010-06-29.

Automatic conversion script
Id: cif_fix_values 1715 2011-07-08 13:25:40Z adriana 

The following automatic conversions were performed:

'_exptl_crystal_density_meas' value 'none' was changed to '?' - the
value is perceived as not measured.

Automatic conversion script
Id: cif_fix_values 3008 2015-01-20 13:52:24Z robertas 
;
_cod_original_sg_symbol_H-M P2/n
_cod_original_formula_sum 'C13 H12 N O6.50 Zn'
_cod_database_code 4504329

loop_
_symmetry_equiv_pos_as_xyz
'x, y, z'
'-x+1/2, y, -z+1/2'
'-x, -y, -z'
'x-1/2, -y, z-1/2'

loop_
_atom_site_label
_atom_site_type_symbol
_atom_site_fract_x
_atom_site_fract_y
_atom_site_fract_z
_atom_site_U_iso_or_equiv
_atom_site_adp_type
_atom_site_occupancy
_atom_site_symmetry_multiplicity
_atom_site_calc_flag
_atom_site_refinement_flags
Zn1 Zn 0.71821(2) 0.17576(5) 0.59689(2) 0.02766(12) Uani 1 1 d .
N1 N 0.72458(18) 0.1805(3) 0.46895(15) 0.0290(5) Uani 1 1 d .
O1 O 0.62714(14) 0.3183(3) 0.64879(13) 0.0329(5) Uani 1 1 d .
O2 O 0.50242(15) 0.2424(3) 0.51882(13) 0.0395(5) Uani 1 1 d .
O3 O 0.63116(16) 0.1239(3) 0.81922(14) 0.0385(5) Uani 1 1 d .
O4 O 0.64240(16) 0.4345(3) 0.84332(14) 0.0399(5) Uani 1 1 d .
C1 C 0.5301(2) 0.2927(4) 0.59960(18) 0.0263(6) Uani 1 1 d .
C2 C 0.4496(2) 0.3165(4) 0.64597(18) 0.0251(6) Uani 1 1 d .
C3 C 0.3418(2) 0.3330(4) 0.59320(19) 0.0297(6) Uani 1 1 d .
H3 H 0.3215 0.3386 0.5300 0.036 Uiso 1 1 calc R
C4 C 0.2649(2) 0.3409(4) 0.63361(19) 0.0293(6) Uani 1 1 d .
H4 H 0.1937 0.3524 0.5970 0.035 Uiso 1 1 calc R
C5 C 0.2917(2) 0.3320(4) 0.72836(18) 0.0246(6) Uani 1 1 d .
C6 C 0.3999(2) 0.3189(4) 0.78043(18) 0.0276(6) Uani 1 1 d .
H6 H 0.4201 0.3151 0.8437 0.033 Uiso 1 1 calc R
C7 C 0.4785(2) 0.3114(4) 0.74067(18) 0.0245(6) Uani 1 1 d .
C8 C 0.5917(2) 0.2903(4) 0.80345(18) 0.0291(7) Uani 1 1 d .
C9 C 0.8200(2) 0.1817(5) 0.45814(19) 0.0389(8) Uani 1 1 d .
H9 H 0.8807 0.1859 0.5102 0.047 Uiso 1 1 calc R
C10 C 0.8329(2) 0.1770(5) 0.3753(2) 0.0375(7) Uani 1 1 d .
H10 H 0.9010 0.1778 0.3720 0.045 Uiso 1 1 calc R
C11 C 0.7442(2) 0.1709(4) 0.29563(17) 0.0271(6) Uani 1 1 d .
C12 C 0.6465(2) 0.1690(4) 0.30681(18) 0.0316(7) Uani 1 1 d .
H12 H 0.5847 0.1647 0.2558 0.038 Uiso 1 1 calc R
C13 C 0.6391(2) 0.1732(4) 0.39257(18) 0.0327(7) Uani 1 1 d .
H13 H 0.5719 0.1709 0.3976 0.039 Uiso 1 1 calc R
O5 O 0.66792(19) -0.0929(3) 0.60449(14) 0.0465(6) Uani 1 1 d D
O6 O 0.7500 0.6736(4) 0.7500 0.0415(8) Uani 1 2 d SD
O7 O 0.5827(3) 0.7751(5) 0.9087(3) 0.0800(9) Uani 1 1 d D
H5B H 0.609(2) -0.132(6) 0.567(2) 0.080 Uiso 1 1 d D
H5C H 0.689(3) -0.163(5) 0.6534(19) 0.080 Uiso 1 1 d D
H7C H 0.600(3) 0.667(4) 0.890(3) 0.080 Uiso 1 1 d D
H7B H 0.596(4) 0.860(5) 0.875(3) 0.080 Uiso 1 1 d D
H6B H 0.792(3) 0.604(5) 0.736(3) 0.080 Uiso 1 1 d D

loop_
_atom_site_aniso_label
_atom_site_aniso_U_11
_atom_site_aniso_U_22
_atom_site_aniso_U_33
_atom_site_aniso_U_23
_atom_site_aniso_U_13
_atom_site_aniso_U_12
Zn1 0.02026(19) 0.0455(2) 0.01876(18) -0.00113(14) 0.00869(13) 0.00094(15)
N1 0.0264(13) 0.0426(14) 0.0220(12) -0.0002(10) 0.0137(10) 0.0004(11)
O1 0.0173(10) 0.0542(13) 0.0294(10) -0.0099(9) 0.0108(8) -0.0041(9)
O2 0.0237(11) 0.0699(14) 0.0271(11) -0.0134(10) 0.0118(9) -0.0045(10)
O3 0.0249(11) 0.0491(13) 0.0385(12) 0.0056(10) 0.0073(9) 0.0087(10)
O4 0.0252(11) 0.0566(14) 0.0360(11) -0.0113(11) 0.0083(9) -0.0077(11)
C1 0.0175(14) 0.0351(16) 0.0282(15) -0.0034(12) 0.0102(12) -0.0017(12)
C2 0.0181(14) 0.0318(15) 0.0272(14) -0.0009(12) 0.0101(11) -0.0016(12)
C3 0.0228(15) 0.0436(17) 0.0226(14) -0.0003(12) 0.0078(11) 0.0016(13)
C4 0.0142(14) 0.0445(17) 0.0281(14) 0.0010(13) 0.0061(11) 0.0021(12)
C5 0.0197(14) 0.0284(14) 0.0287(14) -0.0003(12) 0.0120(12) 0.0012(11)
C6 0.0210(14) 0.0405(16) 0.0218(13) 0.0007(12) 0.0081(11) 0.0011(13)
C7 0.0158(13) 0.0321(15) 0.0254(14) -0.0012(12) 0.0068(11) -0.0003(12)
C8 0.0155(14) 0.0504(19) 0.0249(14) 0.0008(13) 0.0113(11) 0.0024(14)
C9 0.0297(17) 0.066(2) 0.0213(14) 0.0001(14) 0.0084(12) 0.0003(16)
C10 0.0223(15) 0.065(2) 0.0297(15) 0.0001(15) 0.0144(12) 0.0011(15)
C11 0.0298(16) 0.0329(15) 0.0215(14) 0.0003(12) 0.0124(12) -0.0007(13)
C12 0.0261(16) 0.0466(17) 0.0214(14) -0.0011(13) 0.0072(12) -0.0005(13)
C13 0.0244(16) 0.0528(18) 0.0236(14) -0.0032(13) 0.0116(12) -0.0025(14)
O5 0.0416(14) 0.0525(14) 0.0318(12) 0.0060(10) -0.0048(10) -0.0145(12)
O6 0.048(2) 0.0378(18) 0.0395(17) 0.000 0.0158(15) 0.000
O7 0.0615(19) 0.072(2) 0.118(3) -0.016(2) 0.0451(19) -0.0039(17)

loop_
_atom_type_symbol
_atom_type_description
_atom_type_scat_dispersion_real
_atom_type_scat_dispersion_imag
_atom_type_scat_source
C C 0.0033 0.0016 'International Tables Vol C Tables 4.2.6.8 and 6.1.1.4'
H H 0.0000 0.0000 'International Tables Vol C Tables 4.2.6.8 and 6.1.1.4'
N N 0.0061 0.0033 'International Tables Vol C Tables 4.2.6.8 and 6.1.1.4'
O O 0.0106 0.0060 'International Tables Vol C Tables 4.2.6.8 and 6.1.1.4'
Zn Zn 0.2839 1.4301 'International Tables Vol C Tables 4.2.6.8 and 6.1.1.4'

loop_
_geom_angle_atom_site_label_1
_geom_angle_atom_site_label_2
_geom_angle_atom_site_label_3
_geom_angle
_geom_angle_site_symmetry_1
_geom_angle_site_symmetry_3
O1 Zn1 O5 100.33(10) . .
O1 Zn1 O3 116.59(8) . 2_656
O5 Zn1 O3 94.31(9) . 2_656
O1 Zn1 N1 130.17(9) . .
O5 Zn1 N1 101.69(9) . .
O3 Zn1 N1 105.64(9) 2_656 .
C13 N1 C9 116.4(2) . .
C13 N1 Zn1 124.27(19) . .
C9 N1 Zn1 119.22(19) . .
C1 O1 Zn1 109.36(16) . .
C8 O3 Zn1 102.64(18) . 2_656
O2 C1 O1 122.6(2) . .
O2 C1 C2 120.8(2) . .
O1 C1 C2 116.5(2) . .
C7 C2 C3 118.7(2) . .
C7 C2 C1 121.8(2) . .
C3 C2 C1 119.4(2) . .
C4 C3 C2 120.9(2) . .
C4 C3 H3 119.5 . .
C2 C3 H3 119.5 . .
C3 C4 C5 121.5(2) . .
C3 C4 H4 119.3 . .
C5 C4 H4 119.3 . .
C6 C5 C4 117.0(2) . .
C6 C5 C5 121.6(3) . 2_556
C4 C5 C5 121.4(3) . 2_556
C7 C6 C5 122.2(2) . .
C7 C6 H6 118.9 . .
C5 C6 H6 118.9 . .
C2 C7 C6 119.7(2) . .
C2 C7 C8 122.9(2) . .
C6 C7 C8 117.4(2) . .
O4 C8 O3 121.4(3) . .
O4 C8 C7 119.9(3) . .
O3 C8 C7 118.5(3) . .
N1 C9 C10 123.8(3) . .
N1 C9 H9 118.1 . .
C10 C9 H9 118.1 . .
C9 C10 C11 120.0(3) . .
C9 C10 H10 120.0 . .
C11 C10 H10 120.0 . .
C12 C11 C10 116.2(2) . .
C12 C11 C11 122.6(3) . 2_655
C10 C11 C11 121.2(3) . 2_655
C13 C12 C11 120.9(3) . .
C13 C12 H12 119.6 . .
C11 C12 H12 119.6 . .
N1 C13 C12 122.7(3) . .
N1 C13 H13 118.6 . .
C12 C13 H13 118.6 . .
Zn1 O5 H5B 120(3) . .
Zn1 O5 H5C 125(3) . .
H5B O5 H5C 112(4) . .
H7C O7 H7B 104(4) . .

loop_
_geom_bond_atom_site_label_1
_geom_bond_atom_site_label_2
_geom_bond_distance
_geom_bond_site_symmetry_2
Zn1 O1 1.9518(19) .
Zn1 O5 2.005(2) .
Zn1 O3 2.022(2) 2_656
Zn1 N1 2.029(2) .
N1 C13 1.339(3) .
N1 C9 1.345(4) .
O1 C1 1.273(3) .
O2 C1 1.236(3) .
O3 C8 1.262(4) .
O3 Zn1 2.022(2) 2_656
O4 C8 1.250(3) .
C1 C2 1.500(4) .
C2 C7 1.394(4) .
C2 C3 1.397(4) .
C3 C4 1.381(4) .
C3 H3 0.9300 .
C4 C5 1.398(4) .
C4 H4 0.9300 .
C5 C6 1.398(4) .
C5 C5 1.491(5) 2_556
C6 C7 1.395(4) .
C6 H6 0.9300 .
C7 C8 1.501(4) .
C9 C10 1.364(4) .
C9 H9 0.9300 .
C10 C11 1.392(4) .
C10 H10 0.9300 .
C11 C12 1.378(4) .
C11 C11 1.485(5) 2_655
C12 C13 1.377(4) .
C12 H12 0.9300 .
C13 H13 0.9300 .
O5 H5B 0.848(19) .
O5 H5C 0.869(19) .
O6 H6B 0.829(18) .
O7 H7C 0.865(19) .
O7 H7B 0.852(19) .

loop_
_geom_torsion_atom_site_label_1
_geom_torsion_atom_site_label_2
_geom_torsion_atom_site_label_3
_geom_torsion_atom_site_label_4
_geom_torsion
_geom_torsion_site_symmetry_1
_geom_torsion_site_symmetry_4
O1 Zn1 N1 C13 -46.1(3) . .
O5 Zn1 N1 C13 68.4(2) . .
O3 Zn1 N1 C13 166.3(2) 2_656 .
O1 Zn1 N1 C9 137.3(2) . .
O5 Zn1 N1 C9 -108.2(2) . .
O3 Zn1 N1 C9 -10.3(2) 2_656 .
O5 Zn1 O1 C1 -61.15(19) . .
O3 Zn1 O1 C1 -161.32(17) 2_656 .
N1 Zn1 O1 C1 53.9(2) . .
Zn1 O1 C1 O2 -22.0(3) . .
Zn1 O1 C1 C2 154.82(19) . .
O2 C1 C2 C7 158.9(3) . .
O1 C1 C2 C7 -18.0(4) . .
O2 C1 C2 C3 -17.2(4) . .
O1 C1 C2 C3 165.9(2) . .
C7 C2 C3 C4 -1.0(4) . .
C1 C2 C3 C4 175.2(3) . .
C2 C3 C4 C5 -0.3(4) . .
C3 C4 C5 C6 1.3(4) . .
C3 C4 C5 C5 -177.3(2) . 2_556
C4 C5 C6 C7 -1.1(4) . .
C5 C5 C6 C7 177.49(19) 2_556 .
C3 C2 C7 C6 1.2(4) . .
C1 C2 C7 C6 -174.9(3) . .
C3 C2 C7 C8 178.8(3) . .
C1 C2 C7 C8 2.7(4) . .
C5 C6 C7 C2 -0.1(4) . .
C5 C6 C7 C8 -177.9(2) . .
Zn1 O3 C8 O4 -5.8(3) 2_656 .
Zn1 O3 C8 C7 178.85(19) 2_656 .
C2 C7 C8 O4 101.2(3) . .
C6 C7 C8 O4 -81.2(3) . .
C2 C7 C8 O3 -83.5(3) . .
C6 C7 C8 O3 94.2(3) . .
C13 N1 C9 C10 0.4(5) . .
Zn1 N1 C9 C10 177.2(3) . .
N1 C9 C10 C11 0.1(5) . .
C9 C10 C11 C12 -0.4(5) . .
C9 C10 C11 C11 178.4(2) . 2_655
C10 C11 C12 C13 0.1(4) . .
C11 C11 C12 C13 -178.6(2) 2_655 .
C9 N1 C13 C12 -0.6(4) . .
Zn1 N1 C13 C12 -177.3(2) . .
C11 C12 C13 N1 0.4(5) . .
